data_8104565
loop_
_publ_author_name
'Tai, Xi-Shi'
'Liang, Lei'
'Li, Xiang-Tao'
'Cao, Shu-Hua'
'Wang, Li-Hua'

_publ_section_title
;
 Crystal structure of
 diaqua-bis(\m2-6-phenylpyridine-2-carboxylate-\k3N,O:O)-bis(6-phenylpyridine-2-carboxylato-\k2N,O)lead(II)
 -- N,N-dimethylformamide -- water (1/2/4), C54H58N6O16Pb2
;
_journal_issue 6
_journal_name_full 'Zeitschrift f\"ur Kristallographie - New Crystal Structures'
_journal_page_first 1199
_journal_page_last 1201
_journal_paper_doi 10.1515/ncrs-2021-0277
_journal_volume 236
_journal_year 2021
_chemical_formula_moiety 'C24 H16 N2 O4 Pb, 3(H2 O), C3 H7 N O'
_chemical_formula_sum 'C27 H29 N3 O8 Pb'
_chemical_formula_weight 730.72
_space_group_crystal_system triclinic
_space_group_IT_number 2
_space_group_name_Hall '-P 1'
_space_group_name_H-M_alt 'P -1'
_atom_sites_solution_hydrogens mixed
_cell_angle_alpha 63.395(5)
_cell_angle_beta 74.291(5)
_cell_angle_gamma 69.113(5)
_cell_formula_units_Z 2
_cell_length_a 9.4690(6)
_cell_length_b 12.9374(6)
_cell_length_c 13.2303(7)
_cell_measurement_reflns_used 5305
_cell_measurement_temperature 149.99(10)
_cell_measurement_theta_max 28.7990
_cell_measurement_theta_min 2.4340
_cell_volume 1341.90(14)
_computing_cell_refinement 'CrysAlisPro 1.171.38.43f (Rigaku OD, 2015)'
_computing_data_collection 'CrysAlisPro 1.171.38.43f (Rigaku OD, 2015)'
_computing_data_reduction 'CrysAlisPro 1.171.38.43f (Rigaku OD, 2015)'
_computing_molecular_graphics 'Olex2 1.3-alpha (Dolomanov et al., 2009)'
_computing_publication_material 'Olex2 1.3-alpha (Dolomanov et al., 2009)'
_computing_structure_refinement 'SHELXL 2018/3 (Sheldrick, 2015)'
_computing_structure_solution 'SHELXT 2018/2 (Sheldrick, 2018)'
_diffrn_ambient_environment N~2~
_diffrn_ambient_temperature 149.99(10)
_diffrn_detector 'CCD plate'
_diffrn_detector_area_resol_mean 5.2684
_diffrn_detector_type AtlasS2
_diffrn_measured_fraction_theta_full 0.999
_diffrn_measured_fraction_theta_max 0.999
_diffrn_measurement_details
;
List of Runs (angles in degrees, time in seconds):

  # Type    Start    End  Width  t~exp~   \w     \q     \k     \f   Frames
--------------------------------------------------------------------------
  1  \w    -77.00  15.00   1.00    1.20    --  -11.27 -77.00  60.00   92
  2  \w    -53.00  38.00   1.00    1.20    --   11.90 -57.00-180.00   91
  3  \w    -12.00  85.00   1.00    1.20    --   11.90  57.00 -30.00   97
;
_diffrn_measurement_device 'four-circle diffractometer'
_diffrn_measurement_device_type 'SuperNova, Dual, Cu at zero, AtlasS2'
_diffrn_measurement_method '\w scans'
_diffrn_orient_matrix_type 'CrysAlisPro convention (1999,Acta A55,543-557)'
_diffrn_orient_matrix_UB_11 -0.0798941000
_diffrn_orient_matrix_UB_12 0.0079081000
_diffrn_orient_matrix_UB_13 0.0141569000
_diffrn_orient_matrix_UB_21 0.0114469000
_diffrn_orient_matrix_UB_22 -0.0620319000
_diffrn_orient_matrix_UB_23 0.0147325000
_diffrn_orient_matrix_UB_31 0.0054718000
_diffrn_orient_matrix_UB_32 -0.0123705000
_diffrn_orient_matrix_UB_33 0.0569433000
_diffrn_radiation_monochromator mirror
_diffrn_radiation_probe x-ray
_diffrn_radiation_type 'Mo K\a'
_diffrn_radiation_wavelength 0.71073
_diffrn_reflns_av_R_equivalents 0.0349
_diffrn_reflns_av_unetI/netI 0.0610
_diffrn_reflns_Laue_measured_fraction_full 0.999
_diffrn_reflns_Laue_measured_fraction_max 0.999
_diffrn_reflns_limit_h_max 11
_diffrn_reflns_limit_h_min -7
_diffrn_reflns_limit_k_max 15
_diffrn_reflns_limit_k_min -15
_diffrn_reflns_limit_l_max 15
_diffrn_reflns_limit_l_min -15
_diffrn_reflns_number 8804
_diffrn_reflns_point_group_measured_fraction_full 0.999
_diffrn_reflns_point_group_measured_fraction_max 0.999
_diffrn_reflns_theta_full 24.999
_diffrn_reflns_theta_max 24.999
_diffrn_reflns_theta_min 2.323
_diffrn_source 'micro-focus sealed X-ray tube'
_diffrn_source_type 'SuperNova (Mo) X-ray Source'
_exptl_absorpt_coefficient_mu 6.341
_exptl_absorpt_correction_T_max 1.00000
_exptl_absorpt_correction_T_min 0.76259
_exptl_absorpt_correction_type multi-scan
_exptl_absorpt_process_details
;
CrysAlisPro 1.171.38.43f (Rigaku Oxford Diffraction, 2015)
Empirical absorption correction using spherical harmonics,
 implemented in SCALE3 ABSPACK scaling algorithm.
;
_exptl_crystal_colour colourless
_exptl_crystal_colour_primary colourless
_exptl_crystal_density_diffrn 1.808
_exptl_crystal_description block
_exptl_crystal_F_000 716
_exptl_crystal_size_max 0.12
_exptl_crystal_size_mid 0.1
_exptl_crystal_size_min 0.07
_refine_diff_density_max 0.915
_refine_diff_density_min -1.099
_refine_diff_density_rms 0.138
_refine_ls_extinction_coef .
_refine_ls_extinction_method none
_refine_ls_goodness_of_fit_ref 0.990
_refine_ls_hydrogen_treatment mixed
_refine_ls_matrix_type full
_refine_ls_number_parameters 373
_refine_ls_number_reflns 4741
_refine_ls_number_restraints 17
_refine_ls_restrained_S_all 0.991
_refine_ls_R_factor_all 0.0333
_refine_ls_R_factor_gt 0.0284
_refine_ls_shift/su_max 0.002
_refine_ls_shift/su_mean 0.000
_refine_ls_structure_factor_coef Fsqd
_refine_ls_weighting_details 'w=1/[\s^2^(Fo^2^)] where P=(Fo^2^+2Fc^2^)/3'
_refine_ls_weighting_scheme calc
_refine_ls_wR_factor_gt 0.0464
_refine_ls_wR_factor_ref 0.0484
_reflns_Friedel_coverage 0.000
_reflns_Friedel_fraction_full .
_reflns_Friedel_fraction_max .
_reflns_number_gt 4320
_reflns_number_total 4741
_reflns_threshold_expression 'I > 2\s(I)'
_cod_data_source_file suppl_j_ncrs-2021-0277_suppl.cif
_cod_data_source_block w008
_cod_original_cell_volume 1341.90(15)
_cod_database_code 8104565
_shelx_space_group_comment
;
The symmetry employed for this shelxl refinement is uniquely defined
by the following loop, which should always be used as a source of
symmetry information in preference to the above space-group names.
They are only intended as comments.
;
_reflns_odcompleteness_completeness 99.95
_reflns_odcompleteness_iscentric 1
_reflns_odcompleteness_theta 26.32
_olex2_refinement_description
;
1. Fixed Uiso
 At 1.2 times of:
  All C(H) groups
 At 1.5 times of:
  All C(H,H,H) groups, All O(H,H) groups
2. Restrained distances
 O7-H7B
 0.955 with sigma of 0.02
 O7-H7B = O7-H7A = O8-H8A = O8-H8B
 0.85 with sigma of 0.02
3. Uiso/Uaniso restraints and constraints
Uanis(C18) \\sim Ueq, Uanis(C19) \\sim Ueq: with sigma of 0.002 and sigma for
terminal atoms of 0.004
4.a Free rotating group:
 O6(H6A,H6B)
4.b Aromatic/amide H refined with riding coordinates:
 C2(H2), C3(H3), C4(H4), C8(H8), C9(H9), C10(H10), C11(H11), C12(H12),
 C15(H15), C16(H16), C17(H17), C20(H20), C21(H21), C22(H22), C23(H23), C24(H24),
  C3S(H3S)
4.c Idealised Me refined as rotating group:
 C1S(H1SA,H1SB,H1SC), C2S(H2SA,H2SB,H2SC)
;

loop_
_space_group_symop_operation_xyz
'x, y, z'
'-x, -y, -z'

loop_
_atom_site_label
_atom_site_type_symbol
_atom_site_fract_x
_atom_site_fract_y
_atom_site_fract_z
_atom_site_U_iso_or_equiv
_atom_site_adp_type
_atom_site_occupancy
_atom_site_site_symmetry_order
_atom_site_calc_flag
_atom_site_refinement_flags_posn
_atom_site_refinement_flags_adp
_atom_site_refinement_flags_occupancy
_atom_site_disorder_assembly
_atom_site_disorder_group
Pb1 Pb 0.99366(2) 0.60972(2) 0.57645(2) 0.01387(6) Uani 1 1 d . . . . .
O1 O 0.7842(4) 0.3530(2) 0.8792(2) 0.0254(8) Uani 1 1 d . . . . .
O2 O 0.9374(3) 0.4408(2) 0.7288(2) 0.0178(7) Uani 1 1 d . . . . .
O3 O 0.6588(4) 0.6860(2) 0.5339(2) 0.0216(7) Uani 1 1 d . . . . .
O4 O 0.8582(3) 0.5465(2) 0.4960(2) 0.0156(7) Uani 1 1 d . . . . .
O6 O 1.0078(4) 0.7502(2) 0.3407(2) 0.0253(8) Uani 1 1 d G . . . .
H6A H 1.003083 0.819051 0.287017 0.038 Uiso 1 1 d G U . . .
H6B H 1.024040 0.703421 0.307319 0.038 Uiso 1 1 d G U . . .
N1 N 0.7872(4) 0.6569(3) 0.7464(2) 0.0124(8) Uani 1 1 d . . . . .
N2 N 0.7089(4) 0.5256(3) 0.3623(2) 0.0136(8) Uani 1 1 d . . . . .
C1 C 0.7292(5) 0.7612(3) 0.7617(3) 0.0159(10) Uani 1 1 d . . . . .
C2 C 0.6402(5) 0.7640(4) 0.8640(3) 0.0205(11) Uani 1 1 d . . . . .
H2 H 0.601570 0.836180 0.874007 0.025 Uiso 1 1 calc R U . . .
C3 C 0.6089(5) 0.6617(4) 0.9498(3) 0.0217(11) Uani 1 1 d . . . . .
H3 H 0.549660 0.663556 1.018006 0.026 Uiso 1 1 calc R U . . .
C4 C 0.6679(5) 0.5555(4) 0.9323(3) 0.0191(11) Uani 1 1 d . . . . .
H4 H 0.647456 0.484618 0.987993 0.023 Uiso 1 1 calc R U . . .
C5 C 0.7571(5) 0.5570(3) 0.8309(3) 0.0131(10) Uani 1 1 d . . . . .
C6 C 0.8308(5) 0.4410(3) 0.8120(3) 0.0159(10) Uani 1 1 d . . . . .
C7 C 0.7617(5) 0.8707(3) 0.6685(3) 0.0151(10) Uani 1 1 d . . . . .
C8 C 0.8128(5) 0.9463(3) 0.6897(3) 0.0199(11) Uani 1 1 d . . . . .
H8 H 0.831427 0.925136 0.762955 0.024 Uiso 1 1 calc R U . . .
C9 C 0.8367(5) 1.0528(4) 0.6036(4) 0.0248(12) Uani 1 1 d . . . . .
H9 H 0.872561 1.101962 0.618687 0.030 Uiso 1 1 calc R U . . .
C10 C 0.8066(6) 1.0853(4) 0.4951(4) 0.0267(12) Uani 1 1 d . . . . .
H10 H 0.818888 1.157930 0.437681 0.032 Uiso 1 1 calc R U . . .
C11 C 0.7593(6) 1.0114(4) 0.4724(3) 0.0317(13) Uani 1 1 d . . . . .
H11 H 0.742977 1.032760 0.398491 0.038 Uiso 1 1 calc R U . . .
C12 C 0.7346(5) 0.9039(3) 0.5580(3) 0.0228(11) Uani 1 1 d . . . . .
H12 H 0.700369 0.854786 0.541562 0.027 Uiso 1 1 calc R U . . .
C13 C 0.7184(5) 0.6135(3) 0.4877(3) 0.0147(10) Uani 1 1 d . . . . .
C14 C 0.6320(5) 0.5998(3) 0.4167(3) 0.0123(10) Uani 1 1 d . . . . .
C15 C 0.4800(5) 0.6612(3) 0.4113(3) 0.0169(10) Uani 1 1 d . . . . .
H15 H 0.430976 0.711576 0.450411 0.020 Uiso 1 1 calc R U . . .
C16 C 0.4021(5) 0.6464(3) 0.3466(3) 0.0191(11) Uani 1 1 d . . . . .
H16 H 0.299773 0.687505 0.340436 0.023 Uiso 1 1 calc R U . . .
C17 C 0.4788(5) 0.5693(3) 0.2911(3) 0.0178(10) Uani 1 1 d . . . . .
H17 H 0.428015 0.557289 0.247890 0.021 Uiso 1 1 calc R U . . .
C18 C 0.6319(5) 0.5101(3) 0.3002(3) 0.0130(9) Uani 1 1 d . U . . .
C19 C 0.7182(5) 0.4280(3) 0.2407(3) 0.0140(9) Uani 1 1 d . U . . .
C20 C 0.8616(5) 0.4357(4) 0.1798(3) 0.0180(10) Uani 1 1 d . . . . .
H20 H 0.904136 0.491434 0.177534 0.022 Uiso 1 1 calc R U . . .
C21 C 0.9411(6) 0.3606(4) 0.1226(3) 0.0232(11) Uani 1 1 d . . . . .
H21 H 1.036221 0.366967 0.081002 0.028 Uiso 1 1 calc R U . . .
C22 C 0.8805(6) 0.2767(4) 0.1270(3) 0.0270(12) Uani 1 1 d . . . . .
H22 H 0.935414 0.225309 0.089671 0.032 Uiso 1 1 calc R U . . .
C23 C 0.7374(6) 0.2686(4) 0.1870(3) 0.0257(12) Uani 1 1 d . . . . .
H23 H 0.696177 0.212089 0.189420 0.031 Uiso 1 1 calc R U . . .
C24 C 0.6557(5) 0.3444(4) 0.2434(3) 0.0207(11) Uani 1 1 d . . . . .
H24 H 0.559248 0.339380 0.282886 0.025 Uiso 1 1 calc R U . . .
O5 O 0.4868(4) 0.8623(2) 0.0557(2) 0.0252(8) Uani 1 1 d . . . . .
N3 N 0.6264(5) 0.8713(3) 0.1661(3) 0.0207(9) Uani 1 1 d . . . . .
C1S C 0.6283(6) 0.9130(4) 0.2510(3) 0.0267(12) Uani 1 1 d . . . . .
H1SA H 0.668858 0.981328 0.214594 0.040 Uiso 1 1 calc R U . . .
H1SB H 0.690876 0.849818 0.307195 0.040 Uiso 1 1 calc R U . . .
H1SC H 0.526218 0.935478 0.287238 0.040 Uiso 1 1 calc R U . . .
C2S C 0.7710(6) 0.8150(4) 0.1147(4) 0.0336(13) Uani 1 1 d . . . . .
H2SA H 0.833044 0.869989 0.078194 0.050 Uiso 1 1 calc R U . . .
H2SB H 0.753437 0.793832 0.059137 0.050 Uiso 1 1 calc R U . . .
H2SC H 0.822263 0.743870 0.172635 0.050 Uiso 1 1 calc R U . . .
C3S C 0.4973(6) 0.8891(3) 0.1309(3) 0.0212(11) Uani 1 1 d . . . . .
H3S H 0.406959 0.925022 0.166535 0.025 Uiso 1 1 calc R U . . .
O7 O 0.9995(5) 0.9739(3) 0.1557(3) 0.0307(9) Uani 1 1 d D . . . .
O8 O 0.7822(5) 0.1192(3) 0.9951(3) 0.0295(8) Uani 1 1 d D . . . .
H7A H 1.066(5) 0.944(3) 0.112(3) 0.032(16) Uiso 1 1 d D . . . .
H7B H 0.924(4) 1.029(3) 0.116(4) 0.052(17) Uiso 1 1 d D . . . .
H8A H 0.787(6) 0.190(2) 0.955(4) 0.049(17) Uiso 1 1 d D . . . .
H8B H 0.698(4) 0.117(5) 0.986(5) 0.08(3) Uiso 1 1 d D . . . .

loop_
_atom_site_aniso_label
_atom_site_aniso_U_11
_atom_site_aniso_U_22
_atom_site_aniso_U_33
_atom_site_aniso_U_23
_atom_site_aniso_U_13
_atom_site_aniso_U_12
Pb1 0.01860(11) 0.01297(9) 0.01162(9) -0.00529(7) -0.00270(6) -0.00491(7)
O1 0.041(2) 0.0177(15) 0.0203(16) -0.0024(14) -0.0028(14) -0.0181(16)
O2 0.026(2) 0.0119(14) 0.0140(14) -0.0042(12) 0.0018(13) -0.0077(14)
O3 0.021(2) 0.0203(15) 0.0273(16) -0.0154(14) -0.0052(14) -0.0003(14)
O4 0.0127(19) 0.0210(15) 0.0172(14) -0.0121(13) -0.0020(12) -0.0032(14)
O6 0.041(2) 0.0183(15) 0.0176(15) -0.0049(13) -0.0072(15) -0.0097(16)
N1 0.015(2) 0.0120(17) 0.0107(16) -0.0027(15) -0.0049(14) -0.0039(15)
N2 0.015(2) 0.0150(17) 0.0112(16) -0.0049(15) -0.0007(14) -0.0056(16)
C1 0.015(3) 0.017(2) 0.013(2) -0.0031(19) -0.0060(18) -0.002(2)
C2 0.026(3) 0.015(2) 0.015(2) -0.0051(19) -0.0042(19) 0.001(2)
C3 0.019(3) 0.023(2) 0.016(2) -0.008(2) 0.0017(19) 0.001(2)
C4 0.016(3) 0.019(2) 0.015(2) 0.0008(19) -0.0033(18) -0.005(2)
C5 0.012(3) 0.014(2) 0.014(2) -0.0044(18) -0.0074(17) -0.0023(19)
C6 0.020(3) 0.016(2) 0.012(2) -0.0008(19) -0.0089(19) -0.007(2)
C7 0.014(3) 0.012(2) 0.016(2) -0.0067(18) -0.0021(18) 0.0016(19)
C8 0.018(3) 0.022(2) 0.018(2) -0.012(2) -0.0028(19) 0.002(2)
C9 0.025(3) 0.019(2) 0.033(3) -0.014(2) 0.000(2) -0.006(2)
C10 0.030(3) 0.015(2) 0.030(3) -0.004(2) -0.003(2) -0.007(2)
C11 0.055(4) 0.022(2) 0.015(2) 0.000(2) -0.011(2) -0.013(3)
C12 0.034(3) 0.014(2) 0.022(2) -0.007(2) -0.009(2) -0.005(2)
C13 0.015(3) 0.013(2) 0.013(2) -0.0024(19) 0.0025(18) -0.006(2)
C14 0.022(3) 0.0077(19) 0.0071(18) -0.0008(17) -0.0012(17) -0.0065(19)
C15 0.009(3) 0.017(2) 0.018(2) -0.0029(19) -0.0025(18) -0.0008(19)
C16 0.010(3) 0.020(2) 0.020(2) 0.000(2) -0.0054(19) -0.004(2)
C17 0.019(3) 0.021(2) 0.011(2) -0.0007(19) -0.0049(18) -0.008(2)
C18 0.0137(18) 0.0120(15) 0.0116(15) -0.0017(13) -0.0018(13) -0.0053(13)
C19 0.0153(18) 0.0169(16) 0.0107(15) -0.0042(13) -0.0059(13) -0.0038(14)
C20 0.018(3) 0.020(2) 0.020(2) -0.0085(19) -0.0106(19) -0.002(2)
C21 0.019(3) 0.032(3) 0.022(2) -0.014(2) -0.004(2) -0.005(2)
C22 0.039(4) 0.020(2) 0.021(2) -0.011(2) -0.017(2) 0.006(2)
C23 0.036(4) 0.019(2) 0.026(2) -0.005(2) -0.014(2) -0.010(2)
C24 0.023(3) 0.026(2) 0.016(2) -0.006(2) -0.0044(19) -0.009(2)
O5 0.030(2) 0.0258(17) 0.0238(16) -0.0118(15) -0.0036(14) -0.0097(15)
N3 0.025(3) 0.0157(18) 0.0187(18) -0.0045(16) -0.0033(17) -0.0055(18)
C1S 0.032(3) 0.026(2) 0.025(2) -0.009(2) -0.010(2) -0.007(2)
C2S 0.028(4) 0.031(3) 0.043(3) -0.020(2) -0.004(2) -0.002(2)
C3S 0.024(3) 0.014(2) 0.017(2) -0.001(2) 0.001(2) -0.005(2)
O7 0.041(3) 0.0223(18) 0.0272(18) -0.0080(17) -0.0105(18) -0.0044(18)
O8 0.033(3) 0.0139(17) 0.037(2) -0.0018(16) -0.0122(17) -0.0065(17)

loop_
_atom_type_symbol
_atom_type_description
_atom_type_scat_dispersion_real
_atom_type_scat_dispersion_imag
_atom_type_scat_source
C C 0.0033 0.0016 'International Tables Vol C Tables 4.2.6.8 and 6.1.1.4'
H H 0.0000 0.0000 'International Tables Vol C Tables 4.2.6.8 and 6.1.1.4'
N N 0.0061 0.0033 'International Tables Vol C Tables 4.2.6.8 and 6.1.1.4'
O O 0.0106 0.0060 'International Tables Vol C Tables 4.2.6.8 and 6.1.1.4'
Pb Pb -3.3944 10.1111 'International Tables Vol C Tables 4.2.6.8 and 6.1.1.4'

loop_
_geom_angle_atom_site_label_1
_geom_angle_atom_site_label_2
_geom_angle_atom_site_label_3
_geom_angle
_geom_angle_site_symmetry_1
_geom_angle_site_symmetry_3
O2 Pb1 O4 77.15(9) . .
O2 Pb1 O4 79.39(9) . 2_766
O2 Pb1 N1 65.45(9) . .
O4 Pb1 O4 63.18(12) . 2_766
O4 Pb1 N1 102.80(10) . .
O4 Pb1 N1 144.55(9) 2_766 .
C6 O2 Pb1 126.1(2) . .
Pb1 O4 Pb1 116.82(12) . 2_766
C13 O4 Pb1 131.2(3) . 2_766
C13 O4 Pb1 111.5(2) . .
H6A O6 H6B 104.5 . .
C1 N1 Pb1 128.6(2) . .
C5 N1 Pb1 112.2(2) . .
C5 N1 C1 118.6(3) . .
C14 N2 C18 117.9(4) . .
N1 C1 C2 120.2(3) . .
N1 C1 C7 118.5(3) . .
C2 C1 C7 121.3(4) . .
C1 C2 H2 119.6 . .
C3 C2 C1 120.8(4) . .
C3 C2 H2 119.6 . .
C2 C3 H3 120.9 . .
C2 C3 C4 118.3(4) . .
C4 C3 H3 120.9 . .
C3 C4 H4 120.7 . .
C5 C4 C3 118.6(4) . .
C5 C4 H4 120.7 . .
N1 C5 C4 123.4(4) . .
N1 C5 C6 116.7(3) . .
C4 C5 C6 119.9(3) . .
O1 C6 O2 124.7(4) . .
O1 C6 C5 117.4(3) . .
O2 C6 C5 118.0(3) . .
C8 C7 C1 120.7(4) . .
C8 C7 C12 118.6(4) . .
C12 C7 C1 120.7(4) . .
C7 C8 H8 119.4 . .
C9 C8 C7 121.1(4) . .
C9 C8 H8 119.4 . .
C8 C9 H9 120.3 . .
C10 C9 C8 119.5(4) . .
C10 C9 H9 120.3 . .
C9 C10 H10 119.9 . .
C11 C10 C9 120.2(4) . .
C11 C10 H10 119.9 . .
C10 C11 H11 119.5 . .
C10 C11 C12 121.1(4) . .
C12 C11 H11 119.5 . .
C7 C12 C11 119.5(4) . .
C7 C12 H12 120.2 . .
C11 C12 H12 120.2 . .
O3 C13 O4 122.7(4) . .
O3 C13 C14 120.9(4) . .
O4 C13 C14 116.4(4) . .
N2 C14 C13 117.1(4) . .
N2 C14 C15 123.4(4) . .
C15 C14 C13 119.5(4) . .
C14 C15 H15 120.7 . .
C14 C15 C16 118.6(4) . .
C16 C15 H15 120.7 . .
C15 C16 H16 120.6 . .
C15 C16 C17 118.8(4) . .
C17 C16 H16 120.6 . .
C16 C17 H17 120.2 . .
C16 C17 C18 119.7(4) . .
C18 C17 H17 120.2 . .
N2 C18 C17 121.6(4) . .
N2 C18 C19 117.3(4) . .
C17 C18 C19 121.1(4) . .
C20 C19 C18 120.1(4) . .
C24 C19 C18 120.5(4) . .
C24 C19 C20 119.5(4) . .
C19 C20 H20 119.9 . .
C21 C20 C19 120.2(4) . .
C21 C20 H20 119.9 . .
C20 C21 H21 119.8 . .
C22 C21 C20 120.4(4) . .
C22 C21 H21 119.8 . .
C21 C22 H22 120.0 . .
C21 C22 C23 120.0(4) . .
C23 C22 H22 120.0 . .
C22 C23 H23 119.9 . .
C24 C23 C22 120.3(4) . .
C24 C23 H23 119.9 . .
C19 C24 H24 120.1 . .
C23 C24 C19 119.8(4) . .
C23 C24 H24 120.1 . .
C2S N3 C1S 118.1(4) . .
C3S N3 C1S 121.9(4) . .
C3S N3 C2S 119.8(4) . .
N3 C1S H1SA 109.5 . .
N3 C1S H1SB 109.5 . .
N3 C1S H1SC 109.5 . .
H1SA C1S H1SB 109.5 . .
H1SA C1S H1SC 109.5 . .
H1SB C1S H1SC 109.5 . .
N3 C2S H2SA 109.5 . .
N3 C2S H2SB 109.5 . .
N3 C2S H2SC 109.5 . .
H2SA C2S H2SB 109.5 . .
H2SA C2S H2SC 109.5 . .
H2SB C2S H2SC 109.5 . .
O5 C3S N3 125.9(4) . .
O5 C3S H3S 117.0 . .
N3 C3S H3S 117.0 . .
H7A O7 H7B 108(4) . .
H8A O8 H8B 106(5) . .

loop_
_geom_bond_atom_site_label_1
_geom_bond_atom_site_label_2
_geom_bond_distance
_geom_bond_site_symmetry_2
Pb1 O2 2.329(2) .
Pb1 O4 2.440(3) 2_766
Pb1 O4 2.391(3) .
Pb1 N1 2.692(3) .
O1 C6 1.234(4) .
O2 C6 1.276(5) .
O3 C13 1.233(5) .
O4 C13 1.300(5) .
O6 H6A 0.8499 .
O6 H6B 0.8498 .
N1 C1 1.349(5) .
N1 C5 1.340(4) .
N2 C14 1.344(5) .
N2 C18 1.351(5) .
C1 C2 1.396(5) .
C1 C7 1.470(5) .
C2 H2 0.9300 .
C2 C3 1.371(5) .
C3 H3 0.9300 .
C3 C4 1.387(6) .
C4 H4 0.9300 .
C4 C5 1.374(5) .
C5 C6 1.516(6) .
C7 C8 1.388(6) .
C7 C12 1.396(6) .
C8 H8 0.9300 .
C8 C9 1.387(5) .
C9 H9 0.9300 .
C9 C10 1.383(6) .
C10 H10 0.9300 .
C10 C11 1.357(6) .
C11 H11 0.9300 .
C11 C12 1.396(5) .
C12 H12 0.9300 .
C13 C14 1.501(6) .
C14 C15 1.377(6) .
C15 H15 0.9300 .
C15 C16 1.380(6) .
C16 H16 0.9300 .
C16 C17 1.382(6) .
C17 H17 0.9300 .
C17 C18 1.387(6) .
C18 C19 1.483(5) .
C19 C20 1.391(6) .
C19 C24 1.390(6) .
C20 H20 0.9300 .
C20 C21 1.382(6) .
C21 H21 0.9300 .
C21 C22 1.371(6) .
C22 H22 0.9300 .
C22 C23 1.386(6) .
C23 H23 0.9300 .
C23 C24 1.385(6) .
C24 H24 0.9300 .
O5 C3S 1.227(5) .
N3 C1S 1.454(5) .
N3 C2S 1.447(5) .
N3 C3S 1.333(6) .
C1S H1SA 0.9600 .
C1S H1SB 0.9600 .
C1S H1SC 0.9600 .
C2S H2SA 0.9600 .
C2S H2SB 0.9600 .
C2S H2SC 0.9600 .
C3S H3S 0.9300 .
O7 H7A 0.844(19) .
O7 H7B 0.897(14) .
O8 H8A 0.842(19) .
O8 H8B 0.85(2) .

loop_
_geom_torsion_atom_site_label_1
_geom_torsion_atom_site_label_2
_geom_torsion_atom_site_label_3
_geom_torsion_atom_site_label_4
_geom_torsion
_geom_torsion_site_symmetry_1
_geom_torsion_site_symmetry_2
_geom_torsion_site_symmetry_3
_geom_torsion_site_symmetry_4
Pb1 O2 C6 O1 165.3(3) . . . .
Pb1 O2 C6 C5 -15.6(5) . . . .
Pb1 O4 C13 O3 177.1(2) 2_766 . . .
Pb1 O4 C13 O3 -11.4(4) . . . .
Pb1 O4 C13 C14 -3.9(5) 2_766 . . .
Pb1 O4 C13 C14 167.6(2) . . . .
Pb1 N1 C1 C2 -170.3(3) . . . .
Pb1 N1 C1 C7 9.8(6) . . . .
Pb1 N1 C5 C4 173.1(3) . . . .
Pb1 N1 C5 C6 -5.2(4) . . . .
O3 C13 C14 N2 175.0(3) . . . .
O3 C13 C14 C15 -5.8(5) . . . .
O4 C13 C14 N2 -4.0(5) . . . .
O4 C13 C14 C15 175.1(3) . . . .
N1 C1 C2 C3 -0.7(7) . . . .
N1 C1 C7 C8 -131.6(4) . . . .
N1 C1 C7 C12 51.7(6) . . . .
N1 C5 C6 O1 -167.8(4) . . . .
N1 C5 C6 O2 13.0(6) . . . .
N2 C14 C15 C16 -0.1(5) . . . .
N2 C18 C19 C20 -45.7(5) . . . .
N2 C18 C19 C24 135.5(4) . . . .
C1 N1 C5 C4 1.0(6) . . . .
C1 N1 C5 C6 -177.2(4) . . . .
C1 C2 C3 C4 -0.1(7) . . . .
C1 C7 C8 C9 -176.8(4) . . . .
C1 C7 C12 C11 176.8(4) . . . .
C2 C1 C7 C8 48.5(6) . . . .
C2 C1 C7 C12 -128.2(5) . . . .
C2 C3 C4 C5 1.2(7) . . . .
C3 C4 C5 N1 -1.8(7) . . . .
C3 C4 C5 C6 176.4(4) . . . .
C4 C5 C6 O1 13.9(6) . . . .
C4 C5 C6 O2 -165.3(4) . . . .
C5 N1 C1 C2 0.2(6) . . . .
C5 N1 C1 C7 -179.7(4) . . . .
C7 C1 C2 C3 179.2(4) . . . .
C7 C8 C9 C10 1.1(7) . . . .
C8 C7 C12 C11 0.0(7) . . . .
C8 C9 C10 C11 -2.3(7) . . . .
C9 C10 C11 C12 2.3(8) . . . .
C10 C11 C12 C7 -1.2(7) . . . .
C12 C7 C8 C9 0.1(7) . . . .
C13 C14 C15 C16 -179.3(3) . . . .
C14 N2 C18 C17 0.7(5) . . . .
C14 N2 C18 C19 -180.0(3) . . . .
C14 C15 C16 C17 0.9(5) . . . .
C15 C16 C17 C18 -0.9(5) . . . .
C16 C17 C18 N2 0.1(5) . . . .
C16 C17 C18 C19 -179.3(3) . . . .
C17 C18 C19 C20 133.6(4) . . . .
C17 C18 C19 C24 -45.1(5) . . . .
C18 N2 C14 C13 178.5(3) . . . .
C18 N2 C14 C15 -0.6(5) . . . .
C18 C19 C20 C21 -178.9(4) . . . .
C18 C19 C24 C23 179.7(4) . . . .
C19 C20 C21 C22 -1.1(6) . . . .
C20 C19 C24 C23 1.0(6) . . . .
C20 C21 C22 C23 1.3(7) . . . .
C21 C22 C23 C24 -0.5(7) . . . .
C22 C23 C24 C19 -0.7(6) . . . .
C24 C19 C20 C21 -0.1(6) . . . .
C1S N3 C3S O5 176.0(4) . . . .
C2S N3 C3S O5 -0.4(6) . . . .
